data_7109602
loop_
_publ_author_name
'Animesh Sahana'
'Arnab Banerjee'
'Sisir Lohar'
'Sukanya Panja'
'Subhra Kanti Mukhopadhyay'
'Jesus Sanmartin Matalobos'
'Debasis Das'

_publ_section_title
;
 Fluorescence sensing of arsenate at nanomolar level in a greener way:
 naphthalene based probe for living cell imaging
;
_journal_name_full Chem.Commun.
_journal_page_first 7231
_journal_paper_doi 10.1039/c3cc43211d
_journal_volume 49
_journal_year 2013
_chemical_compound_source 'synthesis as described'
_chemical_formula_moiety 'C17 H13 N O'
_chemical_formula_sum 'C17 H13 N O'
_chemical_formula_weight 247.28
_chemical_name_common DDJS-52
_chemical_name_systematic
;
?
;
_space_group_IT_number 61
_symmetry_cell_setting orthorhombic
_symmetry_Int_Tables_number 61
_symmetry_space_group_name_Hall '-P 2ac 2ab'
_symmetry_space_group_name_H-M 'P b c a'
_atom_sites_solution_hydrogens geom
_atom_sites_solution_primary direct
_atom_sites_solution_secondary difmap
_audit_creation_date 2013-02-14T10:11:59-00:00
_audit_creation_method 'WinGX routine CIF_UPDATE'
_cell_angle_alpha 90
_cell_angle_beta 90
_cell_angle_gamma 90
_cell_formula_units_Z 8
_cell_length_a 10.4675(7)
_cell_length_b 12.2615(8)
_cell_length_c 19.3299(11)
_cell_measurement_reflns_used 5891
_cell_measurement_temperature 100(2)
_cell_measurement_theta_max 27.52
_cell_measurement_theta_min 2.76
_cell_measurement_wavelength 0.71073
_cell_volume 2480.9(3)
_computing_cell_refinement 'APEX2 v2012.10-0 (Bruker AXS, 2012)'
_computing_data_collection 'APEX2 v2012.10-0 (Bruker AXS, 2012)'
_computing_data_reduction 'APEX2 v2012.10-0 (Bruker AXS, 2012)'
_computing_molecular_graphics 'Ortep-3 for Windows (Farrugia, 1997)'
_computing_publication_material 'WinGX publication routines (Farrugia, 1999)'
_computing_structure_refinement 'SHELXL-97 (Sheldrick, 2008)'
_computing_structure_solution 'SIR97 (Giacovazzo et al, 1997)'
_diffrn_ambient_temperature 100(2)
_diffrn_measured_fraction_theta_full 1
_diffrn_measured_fraction_theta_max 1
_diffrn_measurement_device_type 'Bruker X8 kappa APEXII CCD'
_diffrn_measurement_method 'omega and phi scans'
_diffrn_radiation_monochromator graphite
_diffrn_radiation_probe x-ray
_diffrn_radiation_type MoK\a
_diffrn_radiation_wavelength 0.71073
_diffrn_reflns_av_R_equivalents 0.0602
_diffrn_reflns_av_unetI/netI 0.0314
_diffrn_reflns_limit_h_max 13
_diffrn_reflns_limit_h_min 0
_diffrn_reflns_limit_k_max 16
_diffrn_reflns_limit_k_min 0
_diffrn_reflns_limit_l_max 25
_diffrn_reflns_limit_l_min 0
_diffrn_reflns_number 42766
_diffrn_reflns_theta_full 28.28
_diffrn_reflns_theta_max 28.28
_diffrn_reflns_theta_min 2.11
_exptl_absorpt_coefficient_mu 0.082
_exptl_absorpt_correction_T_max 0.9890
_exptl_absorpt_correction_T_min 0.9126
_exptl_absorpt_correction_type multi-scan
_exptl_absorpt_process_details 'BRUKER AXS - SADABS'
_exptl_crystal_colour colourless
_exptl_crystal_density_diffrn 1.324
_exptl_crystal_density_method 'not measured'
_exptl_crystal_description prism
_exptl_crystal_F_000 1040
_exptl_crystal_size_max 0.51
_exptl_crystal_size_mid 0.23
_exptl_crystal_size_min 0.14
_refine_diff_density_max 0.423
_refine_diff_density_min -0.24
_refine_diff_density_rms 0.053
_refine_ls_extinction_method none
_refine_ls_goodness_of_fit_ref 1.063
_refine_ls_hydrogen_treatment mixed
_refine_ls_matrix_type full
_refine_ls_number_parameters 176
_refine_ls_number_reflns 3081
_refine_ls_number_restraints 0
_refine_ls_restrained_S_all 1.063
_refine_ls_R_factor_all 0.0671
_refine_ls_R_factor_gt 0.0453
_refine_ls_shift/su_max 0
_refine_ls_shift/su_mean 0
_refine_ls_structure_factor_coef Fsqd
_refine_ls_weighting_details 'calc w=1/[\s^2^(Fo^2^)+(0.0568P)^2^+0.8072P] where P=(Fo^2^+2Fc^2^)/3'
_refine_ls_weighting_scheme calc
_refine_ls_wR_factor_gt 0.1101
_refine_ls_wR_factor_ref 0.1213
_reflns_number_gt 2260
_reflns_number_total 3081
_reflns_threshold_expression >2\s(I)
_cod_data_source_file c3cc43211d.txt
_cod_data_source_block be17jea1n
_cod_database_code 7109602

loop_
_symmetry_equiv_pos_as_xyz
'x, y, z'
'-x+1/2, -y, z+1/2'
'x+1/2, -y+1/2, -z'
'-x, y+1/2, -z+1/2'
'-x, -y, -z'
'x-1/2, y, -z-1/2'
'-x-1/2, y-1/2, z'
'x, -y-1/2, z-1/2'

loop_
_atom_site_label
_atom_site_type_symbol
_atom_site_fract_x
_atom_site_fract_y
_atom_site_fract_z
_atom_site_U_iso_or_equiv
_atom_site_adp_type
_atom_site_occupancy
_atom_site_symmetry_multiplicity
_atom_site_calc_flag
_atom_site_refinement_flags
C1 C 0.46890(13) 0.01757(11) 0.25623(7) 0.0194(3) Uani 1 1 d .
C2 C 0.55303(14) 0.06592(12) 0.30088(7) 0.0213(3) Uani 1 1 d .
H2 H 0.6079 0.1222 0.2848 0.026 Uiso 1 1 calc R
C3 C 0.55875(14) 0.03249(12) 0.37106(8) 0.0225(3) Uani 1 1 d .
H3 H 0.6176 0.0663 0.4017 0.027 Uiso 1 1 calc R
C4 C 0.48002(14) -0.04812(12) 0.39491(7) 0.0205(3) Uani 1 1 d .
H4 H 0.4847 -0.0702 0.442 0.025 Uiso 1 1 calc R
C5 C 0.39120(13) -0.09909(11) 0.34960(7) 0.0179(3) Uani 1 1 d .
C6 C 0.30778(14) -0.18224(12) 0.37275(8) 0.0217(3) Uani 1 1 d .
H6 H 0.3112 -0.2051 0.4197 0.026 Uiso 1 1 calc R
C7 C 0.22256(14) -0.23009(12) 0.32880(8) 0.0238(3) Uani 1 1 d .
H7 H 0.1675 -0.2859 0.3453 0.029 Uiso 1 1 calc R
C8 C 0.21576(14) -0.19714(12) 0.25916(8) 0.0226(3) Uani 1 1 d .
H8 H 0.1558 -0.2307 0.229 0.027 Uiso 1 1 calc R
C9 C 0.29461(14) -0.11738(11) 0.23453(7) 0.0202(3) Uani 1 1 d .
H9 H 0.2898 -0.0963 0.1873 0.024 Uiso 1 1 calc R
C10 C 0.38409(13) -0.06554(11) 0.27926(7) 0.0178(3) Uani 1 1 d .
N11 N 0.45903(12) 0.05309(10) 0.18627(6) 0.0214(3) Uani 1 1 d .
C12 C 0.55666(14) 0.04424(11) 0.14650(7) 0.0200(3) Uani 1 1 d .
H12 H 0.6307 0.0079 0.1632 0.024 Uiso 1 1 calc R
C13 C 0.55708(13) 0.08811(11) 0.07681(7) 0.0175(3) Uani 1 1 d .
C14 C 0.45531(13) 0.15185(11) 0.05191(7) 0.0171(3) Uani 1 1 d .
C15 C 0.46501(14) 0.20211(11) -0.01238(7) 0.0199(3) Uani 1 1 d .
H15 H 0.3975 0.247 -0.0288 0.024 Uiso 1 1 calc R
C16 C 0.57299(14) 0.18676(11) -0.05242(7) 0.0204(3) Uani 1 1 d .
H16 H 0.5787 0.221 -0.0964 0.025 Uiso 1 1 calc R
C17 C 0.67315(14) 0.12205(11) -0.02930(7) 0.0201(3) Uani 1 1 d .
H17 H 0.7466 0.1113 -0.0574 0.024 Uiso 1 1 calc R
C18 C 0.66469(14) 0.07362(11) 0.03494(7) 0.0193(3) Uani 1 1 d .
H18 H 0.7332 0.0296 0.051 0.023 Uiso 1 1 calc R
O19 O 0.34807(10) 0.16770(9) 0.08976(5) 0.0249(3) Uani 1 1 d .
H19 H 0.360(2) 0.1284(19) 0.1318(12) 0.060(7) Uiso 1 1 d .

loop_
_atom_site_aniso_label
_atom_site_aniso_U_11
_atom_site_aniso_U_22
_atom_site_aniso_U_33
_atom_site_aniso_U_23
_atom_site_aniso_U_13
_atom_site_aniso_U_12
C1 0.0183(7) 0.0189(7) 0.0211(7) 0.0021(6) 0.0025(5) 0.0060(5)
C2 0.0184(7) 0.0187(7) 0.0269(8) 0.0019(6) 0.0041(6) 0.0009(6)
C3 0.0187(7) 0.0227(8) 0.0260(8) -0.0019(6) -0.0027(6) 0.0025(6)
C4 0.0200(7) 0.0220(7) 0.0194(7) 0.0027(5) 0.0005(5) 0.0035(6)
C5 0.0181(7) 0.0175(7) 0.0181(7) 0.0005(5) 0.0022(5) 0.0064(5)
C6 0.0228(7) 0.0209(7) 0.0214(7) 0.0020(6) 0.0022(6) 0.0034(6)
C7 0.0234(8) 0.0194(7) 0.0285(8) 0.0016(6) 0.0033(6) -0.0007(6)
C8 0.0219(7) 0.0209(7) 0.0250(7) -0.0044(6) 0.0008(6) 0.0009(6)
C9 0.0222(8) 0.0211(7) 0.0173(7) -0.0011(5) 0.0016(5) 0.0063(6)
C10 0.0171(7) 0.0182(7) 0.0180(7) 0.0007(5) 0.0031(5) 0.0061(5)
N11 0.0226(6) 0.0216(6) 0.0198(6) 0.0047(5) 0.0034(5) 0.0012(5)
C12 0.0200(7) 0.0164(7) 0.0237(7) 0.0025(5) 0.0012(6) 0.0031(6)
C13 0.0202(7) 0.0134(6) 0.0189(7) 0.0015(5) 0.0012(5) 0.0005(5)
C14 0.0164(7) 0.0161(6) 0.0190(7) -0.0014(5) 0.0020(5) -0.0008(5)
C15 0.0214(7) 0.0187(7) 0.0196(7) 0.0009(6) -0.0038(5) 0.0025(6)
C16 0.0270(8) 0.0180(7) 0.0163(7) 0.0008(5) 0.0014(6) -0.0023(6)
C17 0.0194(7) 0.0198(7) 0.0212(7) -0.0021(5) 0.0044(6) -0.0015(6)
C18 0.0186(7) 0.0172(7) 0.0221(7) -0.0013(5) 0.0007(5) 0.0027(5)
O19 0.0189(5) 0.0311(6) 0.0246(6) 0.0063(4) 0.0045(4) 0.0062(4)

loop_
_atom_type_symbol
_atom_type_description
_atom_type_scat_dispersion_real
_atom_type_scat_dispersion_imag
_atom_type_scat_source
C C 0.0033 0.0016 'International Tables Vol C Tables 4.2.6.8 and 6.1.1.4'
H H 0 0 'International Tables Vol C Tables 4.2.6.8 and 6.1.1.4'
N N 0.0061 0.0033 'International Tables Vol C Tables 4.2.6.8 and 6.1.1.4'
O O 0.0106 0.006 'International Tables Vol C Tables 4.2.6.8 and 6.1.1.4'

loop_
_geom_angle_atom_site_label_1
_geom_angle_atom_site_label_2
_geom_angle_atom_site_label_3
_geom_angle
C2 C1 C10 120.97(13)
C2 C1 N11 120.87(13)
C10 C1 N11 118.08(13)
C1 C2 C3 120.35(14)
C1 C2 H2 119.8
C3 C2 H2 119.8
C4 C3 C2 120.40(14)
C4 C3 H3 119.8
C2 C3 H3 119.8
C3 C4 C5 120.28(13)
C3 C4 H4 119.9
C5 C4 H4 119.9
C6 C5 C4 121.69(12)
C6 C5 C10 118.58(13)
C4 C5 C10 119.72(13)
C7 C6 C5 121.09(13)
C7 C6 H6 119.5
C5 C6 H6 119.5
C6 C7 C8 120.34(14)
C6 C7 H7 119.8
C8 C7 H7 119.8
C9 C8 C7 120.57(14)
C9 C8 H8 119.7
C7 C8 H8 119.7
C8 C9 C10 120.37(13)
C8 C9 H9 119.8
C10 C9 H9 119.8
C5 C10 C1 118.26(13)
C5 C10 C9 119.05(13)
C1 C10 C9 122.68(12)
C12 N11 C1 119.02(12)
N11 C12 C13 121.83(13)
N11 C12 H12 119.1
C13 C12 H12 119.1
C18 C13 C14 118.87(12)
C18 C13 C12 119.52(13)
C14 C13 C12 121.45(12)
O19 C14 C15 118.67(12)
O19 C14 C13 121.52(12)
C15 C14 C13 119.79(12)
C16 C15 C14 119.97(13)
C16 C15 H15 120
C14 C15 H15 120
C15 C16 C17 120.98(13)
C15 C16 H16 119.5
C17 C16 H16 119.5
C18 C17 C16 119.16(13)
C18 C17 H17 120.4
C16 C17 H17 120.4
C17 C18 C13 121.20(13)
C17 C18 H18 119.4
C13 C18 H18 119.4
C14 O19 H19 106.1(14)

loop_
_geom_bond_atom_site_label_1
_geom_bond_atom_site_label_2
_geom_bond_distance
C1 C2 1.368(2)
C1 C10 1.423(2)
C1 N11 1.4244(18)
C2 C3 1.418(2)
C2 H2 0.95
C3 C4 1.367(2)
C3 H3 0.95
C4 C5 1.422(2)
C4 H4 0.95
C5 C6 1.415(2)
C5 C10 1.4225(18)
C6 C7 1.365(2)
C6 H6 0.95
C7 C8 1.407(2)
C7 H7 0.95
C8 C9 1.365(2)
C8 H8 0.95
C9 C10 1.424(2)
C9 H9 0.95
N11 C12 1.2835(18)
C12 C13 1.4505(19)
C12 H12 0.95
C13 C18 1.3984(19)
C13 C14 1.4061(19)
C14 O19 1.3539(16)
C14 C15 1.3908(19)
C15 C16 1.383(2)
C15 H15 0.95
C16 C17 1.389(2)
C16 H16 0.95
C17 C18 1.3794(19)
C17 H17 0.95
C18 H18 0.95
O19 H19 0.95(2)

loop_
_geom_hbond_atom_site_label_D
_geom_hbond_atom_site_label_H
_geom_hbond_atom_site_label_A
_geom_hbond_distance_DH
_geom_hbond_distance_HA
_geom_hbond_distance_DA
_geom_hbond_angle_DHA
O19 H19 N11 0.95(2) 1.74(2) 2.6084(16) 150(2)

loop_
_geom_torsion_atom_site_label_1
_geom_torsion_atom_site_label_2
_geom_torsion_atom_site_label_3
_geom_torsion_atom_site_label_4
_geom_torsion
C10 C1 C2 C3 1.1(2)
N11 C1 C2 C3 177.72(12)
C1 C2 C3 C4 -0.2(2)
C2 C3 C4 C5 -0.2(2)
C3 C4 C5 C6 -179.56(13)
C3 C4 C5 C10 -0.3(2)
C4 C5 C6 C7 179.67(14)
C10 C5 C6 C7 0.4(2)
C5 C6 C7 C8 -0.2(2)
C6 C7 C8 C9 0.3(2)
C7 C8 C9 C10 -0.7(2)
C6 C5 C10 C1 -179.56(12)
C4 C5 C10 C1 1.13(19)
C6 C5 C10 C9 -0.68(19)
C4 C5 C10 C9 -179.99(12)
C2 C1 C10 C5 -1.6(2)
N11 C1 C10 C5 -178.26(12)
C2 C1 C10 C9 179.60(13)
N11 C1 C10 C9 2.9(2)
C8 C9 C10 C5 0.8(2)
C8 C9 C10 C1 179.66(13)
C2 C1 N11 C12 62.47(19)
C10 C1 N11 C12 -120.82(15)
C1 N11 C12 C13 -174.06(12)
N11 C12 C13 C18 -178.25(14)
N11 C12 C13 C14 6.4(2)
C18 C13 C14 O19 179.21(12)
C12 C13 C14 O19 -5.4(2)
C18 C13 C14 C15 -2.2(2)
C12 C13 C14 C15 173.17(13)
O19 C14 C15 C16 -179.52(13)
C13 C14 C15 C16 1.8(2)
C14 C15 C16 C17 -0.4(2)
C15 C16 C17 C18 -0.7(2)
C16 C17 C18 C13 0.3(2)
C14 C13 C18 C17 1.1(2)
C12 C13 C18 C17 -174.35(13)
